data_1546077
loop_
_publ_author_name
'Ma, Xiao-Yan'
'An, Xian-Tao'
'Zhao, Xian-He'
'Du, Ji-Yuan'
'Deng, Yu-Hua'
'Zhang, Xiang-Zhi'
'Fan, Chun-An'

_publ_section_title
;
 Au-Catalyzed [2 + 3] Annulation of Enamides with Propargyl Esters: Total
 Synthesis of Cephalotaxine and Cephalezomine H.
;
_journal_issue 11
_journal_name_full 'Organic letters'
_journal_page_first 2965
_journal_page_last 2968
_journal_paper_doi 10.1021/acs.orglett.7b01202
_journal_volume 19
_journal_year 2017
_chemical_formula_moiety 'C24 H22 Br N O5'
_chemical_formula_sum 'C24 H22 Br N O5'
_chemical_formula_weight 484.33
_chemical_name_systematic
;
 ?
;
_space_group_crystal_system monoclinic
_space_group_IT_number 14
_space_group_name_Hall '-P 2yn'
_space_group_name_H-M_alt 'P 1 21/n 1'
_symmetry_space_group_name_Hall '-P 2yn'
_symmetry_space_group_name_H-M 'P 1 21/n 1'
_atom_sites_solution_hydrogens geom
_atom_sites_solution_primary iterative
_audit_creation_date 2013-06-20
_audit_creation_method
;
  Olex2 1.2
  (compiled Apr 23 2013 17:54:37, GUI svn.r4466)
;
_cell_angle_alpha 90
_cell_angle_beta 91.857(14)
_cell_angle_gamma 90
_cell_formula_units_Z 4
_cell_length_a 10.1412(16)
_cell_length_b 18.601(4)
_cell_length_c 11.3292(16)
_cell_measurement_reflns_used 1485
_cell_measurement_temperature 292.11(10)
_cell_measurement_theta_max 22.1370
_cell_measurement_theta_min 3.7420
_cell_volume 2136.0(6)
_computing_cell_refinement
;
CrysAlisPro, Agilent Technologies,
Version 1.171.36.28 (release 01-02-2013 CrysAlis171 .NET)
(compiled Feb  1 2013,16:14:44)
;
_computing_data_collection
;
CrysAlisPro, Agilent Technologies,
Version 1.171.36.28 (release 01-02-2013 CrysAlis171 .NET)
(compiled Feb  1 2013,16:14:44)
;
_computing_data_reduction
;
CrysAlisPro, Agilent Technologies,
Version 1.171.36.28 (release 01-02-2013 CrysAlis171 .NET)
(compiled Feb  1 2013,16:14:44)
;
_computing_molecular_graphics
;
O. V. Dolomanov, L. J. Bourhis, R. J. Gildea, J. A. K. Howard and H. Puschmann,
OLEX2: a complete structure solution, refinement and analysis program.
J. Appl. Cryst. (2009). 42, 339-341.
;
_computing_publication_material
;
O. V. Dolomanov, L. J. Bourhis, R. J. Gildea, J. A. K. Howard and H. Puschmann,
OLEX2: a complete structure solution, refinement and analysis program.
J. Appl. Cryst. (2009). 42, 339-341.
;
_computing_structure_refinement
;
SHELXL, G.M. Sheldrick, Acta Cryst.
(2008). A64, 112-122
;
_computing_structure_solution 'SUPERFLIP, J. Appl. Cryst. (2007) 40, 786-790'
_diffrn_ambient_temperature 292.11(10)
_diffrn_detector_area_resol_mean 16.0733
_diffrn_measured_fraction_theta_full 0.9774
_diffrn_measured_fraction_theta_max 0.8666
_diffrn_measurement_details
;
#__ type_ start__ end____ width___ exp.time_
  1 omega   -1.00   90.50   1.5000   20.0000
omega____ theta____ kappa____ phi______ frames
    -       22.6512   57.0000  120.0000 61

#__ type_ start__ end____ width___ exp.time_
  2 omega  -10.00   17.00   1.5000   20.0000
omega____ theta____ kappa____ phi______ frames
    -       22.6512   77.0000 -150.0000 18

#__ type_ start__ end____ width___ exp.time_
  3 omega   63.00   94.50   1.5000   20.0000
omega____ theta____ kappa____ phi______ frames
    -       22.6512   77.0000 -150.0000 21

#__ type_ start__ end____ width___ exp.time_
  4 omega  -48.00   45.00   1.5000   20.0000
omega____ theta____ kappa____ phi______ frames
    -       22.6512  -57.0000  -30.0000 62
;
_diffrn_measurement_device_type 'SuperNova, Dual, Cu at zero, Eos'
_diffrn_measurement_method '\w scans'
_diffrn_orient_matrix_UB_11 0.0669063000
_diffrn_orient_matrix_UB_12 -0.0112138000
_diffrn_orient_matrix_UB_13 0.0004022000
_diffrn_orient_matrix_UB_21 -0.0202812000
_diffrn_orient_matrix_UB_22 -0.0354188000
_diffrn_orient_matrix_UB_23 -0.0151691000
_diffrn_orient_matrix_UB_31 0.0031088000
_diffrn_orient_matrix_UB_32 0.0086724000
_diffrn_orient_matrix_UB_33 -0.0607432000
_diffrn_radiation_monochromator mirror
_diffrn_radiation_type 'Mo K\a'
_diffrn_radiation_wavelength 0.7107
_diffrn_reflns_av_R_equivalents 0.0813
_diffrn_reflns_av_unetI/netI 0.1499
_diffrn_reflns_Laue_measured_fraction_full 0.974
_diffrn_reflns_Laue_measured_fraction_max 0.974
_diffrn_reflns_limit_h_max 12
_diffrn_reflns_limit_h_min -7
_diffrn_reflns_limit_k_max 21
_diffrn_reflns_limit_k_min -22
_diffrn_reflns_limit_l_max 13
_diffrn_reflns_limit_l_min -13
_diffrn_reflns_number 8241
_diffrn_reflns_point_group_measured_fraction_full 0.974
_diffrn_reflns_point_group_measured_fraction_max 0.974
_diffrn_reflns_theta_full 25.500
_diffrn_reflns_theta_max 26.022
_diffrn_reflns_theta_min 2.951
_diffrn_source 'SuperNova (Mo) X-ray Source'
_exptl_absorpt_coefficient_mu 1.961
_exptl_absorpt_correction_T_max 1.00000
_exptl_absorpt_correction_T_min 0.30567
_exptl_absorpt_correction_type multi-scan
_exptl_absorpt_process_details
;
CrysAlisPro, Agilent Technologies,
Version 1.171.36.28 (release 01-02-2013 CrysAlis171 .NET)
(compiled Feb  1 2013,16:14:44)
Empirical absorption correction using spherical harmonics,
 implemented in SCALE3 ABSPACK scaling algorithm.
;
_exptl_crystal_colour 'clear light yellow'
_exptl_crystal_density_diffrn 1.506
_exptl_crystal_description block
_exptl_crystal_F_000 992
_exptl_crystal_size_max 0.11
_exptl_crystal_size_mid 0.05
_exptl_crystal_size_min 0.04
_refine_diff_density_max 0.750
_refine_diff_density_min -0.889
_refine_diff_density_rms 0.116
_refine_ls_extinction_method none
_refine_ls_goodness_of_fit_ref 1.005
_refine_ls_hydrogen_treatment constr
_refine_ls_matrix_type full
_refine_ls_number_parameters 281
_refine_ls_number_reflns 4095
_refine_ls_number_restraints 42
_refine_ls_restrained_S_all 1.008
_refine_ls_R_factor_all 0.1809
_refine_ls_R_factor_gt 0.0773
_refine_ls_shift/su_max 0.000
_refine_ls_shift/su_mean 0.000
_refine_ls_structure_factor_coef Fsqd
_refine_ls_weighting_details
;
 w=1/[\s^2^(Fo^2^)+(0.1101P)^2^]
 where P=(Fo^2^+2Fc^2^)/3
;
_refine_ls_weighting_scheme calc
_refine_ls_wR_factor_gt 0.1765
_refine_ls_wR_factor_ref 0.2735
_reflns_Friedel_coverage 0.000
_reflns_number_gt 1745
_reflns_number_total 4095
_reflns_threshold_expression 'I > 2\s(I)'
_cod_data_source_file ol7b01202_si_006.cif
_cod_data_source_block maxy0617
_cod_depositor_comments 'Adding full bibliography for 1546073--1546077.cif.'
_cod_database_code 1546077
_reflns_odcompleteness_completeness 97.74
_reflns_odcompleteness_iscentric 1
_reflns_odcompleteness_theta 26.32
_olex2_refinement_description
;
1. Fixed Uiso
 At 1.2 times of:
  All C(H) groups, All C(H,H) groups
 At 1.5 times of:
  All C(H,H,H) groups
2. Uiso/Uaniso restraints and constraints
Uanis(C18) \\sim Ueq, Uanis(C24) \\sim Ueq, Uanis(C19) \\sim Ueq, Uanis(C20) \\sim Ueq, Uanis(C21) \\sim Ueq, Uanis(C23) \\sim Ueq, Uanis(C22) \\sim Ueq: with sigma of 0.01 and sigma for terminal atoms of 0.02
3.a Ternary CH refined with riding coordinates:
 C1(H1)
3.b Secondary CH2 refined with riding coordinates:
 C4(H4A,H4B), C6(H6A,H6B), C7(H7A,H7B), C12(H12A,H12B), C18(H18A,H18B)
3.c Aromatic/amide H refined with riding coordinates:
 C3(H3), C10(H10), C14(H14), C19(H19), C20(H20), C21(H21), C22(H22), C23(H23)
3.d Idealised Me refined as rotating group:
 C17(H17A,H17B,H17C)
;
_shelx_space_group_comment
;
The symmetry employed for this shelxl refinement is uniquely defined
by the following loop, which should always be used as a source of
symmetry information in preference to the above space-group names.
They are only intended as comments.
;
_shelxl_version_number 2013-2

loop_
_space_group_symop_operation_xyz
'x, y, z'
'-x+1/2, y+1/2, -z+1/2'
'-x, -y, -z'
'x-1/2, -y-1/2, z-1/2'

loop_
_atom_site_label
_atom_site_type_symbol
_atom_site_fract_x
_atom_site_fract_y
_atom_site_fract_z
_atom_site_U_iso_or_equiv
_atom_site_adp_type
_atom_site_occupancy
_atom_site_site_symmetry_order
_atom_site_calc_flag
_atom_site_refinement_flags_posn
_atom_site_refinement_flags_adp
Br1 Br -0.07729(9) 0.39621(6) 1.01458(8) 0.0842(5) Uani 1 1 d . .
O1 O -0.3506(5) 0.5050(3) 0.6534(5) 0.0664(16) Uani 1 1 d . .
O2 O -0.1936(4) 0.4830(3) 0.5160(5) 0.0565(14) Uani 1 1 d . .
O3 O 0.2803(4) 0.4633(3) 0.7487(5) 0.0562(14) Uani 1 1 d . .
O4 O 0.3644(6) 0.4454(4) 0.9306(6) 0.092(2) Uani 1 1 d . .
O5 O 0.0997(6) 0.1659(3) 1.0255(6) 0.0795(19) Uani 1 1 d . .
N1 N 0.1693(5) 0.2439(3) 0.8847(5) 0.0486(16) Uani 1 1 d . .
C1 C 0.1188(6) 0.3669(4) 0.8076(7) 0.0459(18) Uani 1 1 d . .
H1 H 0.1362 0.3736 0.8925 0.055 Uiso 1 1 calc R U
C2 C 0.2371(6) 0.3915(4) 0.7417(7) 0.0448(18) Uani 1 1 d . .
C3 C 0.2901(6) 0.3445(4) 0.6748(6) 0.0463(18) Uani 1 1 d . .
H3 H 0.3663 0.3522 0.6331 0.056 Uiso 1 1 calc R U
C4 C 0.2120(6) 0.2752(4) 0.6731(7) 0.052(2) Uani 1 1 d . .
H4A H 0.2698 0.2339 0.6832 0.063 Uiso 1 1 calc R U
H4B H 0.1611 0.2700 0.5996 0.063 Uiso 1 1 calc R U
C5 C 0.1211(6) 0.2831(4) 0.7782(7) 0.0510(19) Uani 1 1 d . .
C6 C -0.0131(6) 0.2463(4) 0.7546(7) 0.052(2) Uani 1 1 d . .
H6A H -0.0800 0.2818 0.7338 0.062 Uiso 1 1 calc R U
H6B H -0.0075 0.2124 0.6899 0.062 Uiso 1 1 calc R U
C7 C -0.0478(7) 0.2080(5) 0.8657(8) 0.063(2) Uani 1 1 d . .
H7A H -0.0844 0.1609 0.8476 0.076 Uiso 1 1 calc R U
H7B H -0.1122 0.2354 0.9085 0.076 Uiso 1 1 calc R U
C8 C 0.0784(7) 0.2010(5) 0.9378(8) 0.059(2) Uani 1 1 d . .
C9 C -0.0081(6) 0.4059(4) 0.7716(7) 0.0467(18) Uani 1 1 d . .
C10 C -0.0329(6) 0.4249(4) 0.6537(6) 0.0417(16) Uani 1 1 d . .
H10 H 0.0288 0.4158 0.5965 0.050 Uiso 1 1 calc R U
C11 C -0.1508(6) 0.4573(4) 0.6248(6) 0.0437(17) Uani 1 1 d . .
C12 C -0.3262(7) 0.5031(5) 0.5313(7) 0.061(2) Uani 1 1 d . .
H12A H -0.3848 0.4687 0.4921 0.073 Uiso 1 1 calc R U
H12B H -0.3426 0.5501 0.4966 0.073 Uiso 1 1 calc R U
C13 C -0.2445(6) 0.4700(4) 0.7058(7) 0.0458(18) Uani 1 1 d . .
C14 C -0.2248(7) 0.4533(4) 0.8219(7) 0.058(2) Uani 1 1 d . .
H14 H -0.2876 0.4631 0.8777 0.070 Uiso 1 1 calc R U
C15 C -0.1041(6) 0.4206(4) 0.8526(7) 0.054(2) Uani 1 1 d . .
C16 C 0.3479(7) 0.4841(5) 0.8484(9) 0.060(2) Uani 1 1 d . .
C17 C 0.3938(8) 0.5609(5) 0.8349(9) 0.079(3) Uani 1 1 d . .
H17A H 0.4286 0.5674 0.7578 0.119 Uiso 1 1 calc R U
H17B H 0.4613 0.5712 0.8938 0.119 Uiso 1 1 calc R U
H17C H 0.3207 0.5930 0.8444 0.119 Uiso 1 1 calc R U
C18 C 0.2956(6) 0.2581(4) 0.9454(7) 0.057(2) Uani 1 1 d . U
H18A H 0.2934 0.2384 1.0246 0.068 Uiso 1 1 calc R U
H18B H 0.3073 0.3097 0.9526 0.068 Uiso 1 1 calc R U
C19 C 0.5152(7) 0.2723(5) 0.8514(8) 0.067(2) Uani 1 1 d . U
H19 H 0.5139 0.3207 0.8720 0.081 Uiso 1 1 calc R U
C20 C 0.6191(8) 0.2449(6) 0.7879(10) 0.083(3) Uani 1 1 d . U
H20 H 0.6849 0.2752 0.7617 0.100 Uiso 1 1 calc R U
C21 C 0.6232(9) 0.1732(6) 0.7646(9) 0.083(3) Uani 1 1 d . U
H21 H 0.6943 0.1545 0.7249 0.099 Uiso 1 1 calc R U
C22 C 0.4197(8) 0.1548(4) 0.8585(8) 0.060(2) Uani 1 1 d . U
H22 H 0.3532 0.1241 0.8821 0.071 Uiso 1 1 calc R U
C23 C 0.5243(9) 0.1281(5) 0.7986(9) 0.078(3) Uani 1 1 d . U
H23 H 0.5283 0.0793 0.7809 0.094 Uiso 1 1 calc R U
C24 C 0.4129(7) 0.2270(4) 0.8840(7) 0.0507(18) Uani 1 1 d . U

loop_
_atom_site_aniso_label
_atom_site_aniso_U_11
_atom_site_aniso_U_22
_atom_site_aniso_U_33
_atom_site_aniso_U_23
_atom_site_aniso_U_13
_atom_site_aniso_U_12
Br1 0.0730(7) 0.1338(11) 0.0465(7) 0.0176(6) 0.0134(5) 0.0283(5)
O1 0.052(3) 0.090(4) 0.058(4) 0.014(3) 0.004(3) 0.026(3)
O2 0.043(3) 0.078(4) 0.048(3) 0.003(3) -0.005(2) 0.010(2)
O3 0.045(3) 0.062(3) 0.061(4) 0.006(3) -0.007(2) -0.003(2)
O4 0.121(5) 0.085(5) 0.066(5) 0.006(4) -0.047(4) -0.018(4)
O5 0.083(4) 0.085(5) 0.071(5) 0.026(4) 0.016(3) 0.014(3)
N1 0.036(3) 0.063(4) 0.047(4) 0.013(3) -0.011(3) 0.005(3)
C1 0.033(3) 0.061(5) 0.044(5) 0.009(4) -0.010(3) 0.003(3)
C2 0.031(3) 0.055(5) 0.048(5) 0.003(4) -0.003(3) -0.001(3)
C3 0.034(3) 0.065(5) 0.040(4) 0.009(4) -0.005(3) 0.007(3)
C4 0.044(4) 0.062(5) 0.051(5) -0.011(4) -0.006(3) 0.003(3)
C5 0.034(3) 0.056(5) 0.062(5) 0.004(4) -0.009(3) 0.003(3)
C6 0.042(4) 0.052(5) 0.059(5) 0.001(4) -0.018(3) -0.001(3)
C7 0.046(4) 0.074(6) 0.069(6) 0.012(5) 0.005(4) -0.003(4)
C8 0.044(4) 0.075(6) 0.058(6) 0.003(5) 0.005(4) 0.010(4)
C9 0.032(3) 0.056(5) 0.051(5) -0.003(4) -0.002(3) 0.000(3)
C10 0.036(3) 0.054(4) 0.035(4) 0.001(4) 0.002(3) 0.003(3)
C11 0.038(4) 0.057(5) 0.035(4) 0.001(4) -0.009(3) 0.002(3)
C12 0.056(5) 0.072(5) 0.054(5) 0.000(5) -0.005(4) 0.015(4)
C13 0.037(3) 0.052(4) 0.049(5) 0.007(4) 0.000(3) 0.013(3)
C14 0.048(4) 0.076(6) 0.052(5) 0.009(5) 0.011(4) 0.012(4)
C15 0.041(4) 0.066(5) 0.055(5) 0.008(4) 0.005(3) 0.005(3)
C16 0.043(4) 0.068(6) 0.068(6) 0.001(5) -0.005(4) 0.007(4)
C17 0.065(5) 0.063(6) 0.110(9) -0.002(6) 0.010(5) -0.007(4)
C18 0.054(4) 0.073(5) 0.042(4) 0.003(4) -0.015(3) -0.002(4)
C19 0.042(4) 0.080(5) 0.079(6) -0.006(5) -0.010(4) -0.001(4)
C20 0.058(4) 0.098(6) 0.094(7) 0.015(6) -0.004(4) 0.000(5)
C21 0.055(4) 0.108(7) 0.085(6) 0.002(6) -0.010(4) 0.020(5)
C22 0.059(4) 0.054(5) 0.064(5) 0.003(4) -0.008(4) 0.006(4)
C23 0.080(5) 0.075(5) 0.077(6) 0.002(5) -0.017(5) 0.016(5)
C24 0.047(4) 0.063(5) 0.041(4) 0.010(4) -0.014(3) 0.007(3)

loop_
_atom_type_symbol
_atom_type_description
_atom_type_scat_dispersion_real
_atom_type_scat_dispersion_imag
_atom_type_scat_source
C C 0.0033 0.0016 'International Tables Vol C Tables 4.2.6.8 and 6.1.1.4'
H H 0.0000 0.0000 'International Tables Vol C Tables 4.2.6.8 and 6.1.1.4'
N N 0.0061 0.0033 'International Tables Vol C Tables 4.2.6.8 and 6.1.1.4'
O O 0.0106 0.0060 'International Tables Vol C Tables 4.2.6.8 and 6.1.1.4'
Br Br -0.2901 2.4595 'International Tables Vol C Tables 4.2.6.8 and 6.1.1.4'

loop_
_geom_angle_atom_site_label_1
_geom_angle_atom_site_label_2
_geom_angle_atom_site_label_3
_geom_angle
C13 O1 C12 104.6(5)
C11 O2 C12 104.8(5)
C16 O3 C2 117.6(6)
C8 N1 C5 115.8(6)
C8 N1 C18 119.4(6)
C18 N1 C5 123.9(6)
C2 C1 H1 109.1
C2 C1 C5 100.1(5)
C2 C1 C9 113.8(6)
C5 C1 H1 109.1
C9 C1 H1 109.1
C9 C1 C5 115.3(5)
O3 C2 C1 120.8(6)
C3 C2 O3 122.9(6)
C3 C2 C1 116.2(7)
C2 C3 H3 124.5
C2 C3 C4 111.0(6)
C4 C3 H3 124.5
C3 C4 H4A 111.0
C3 C4 H4B 111.0
C3 C4 C5 103.6(6)
H4A C4 H4B 109.0
C5 C4 H4A 111.0
C5 C4 H4B 111.0
N1 C5 C1 108.5(6)
N1 C5 C4 113.2(5)
N1 C5 C6 100.9(5)
C4 C5 C1 105.6(6)
C4 C5 C6 111.9(7)
C6 C5 C1 116.9(6)
C5 C6 H6A 110.3
C5 C6 H6B 110.3
H6A C6 H6B 108.5
C7 C6 C5 107.2(6)
C7 C6 H6A 110.3
C7 C6 H6B 110.3
C6 C7 H7A 110.5
C6 C7 H7B 110.5
C6 C7 C8 106.2(6)
H7A C7 H7B 108.7
C8 C7 H7A 110.5
C8 C7 H7B 110.5
O5 C8 N1 124.9(7)
O5 C8 C7 128.6(8)
N1 C8 C7 106.5(7)
C10 C9 C1 120.1(6)
C15 C9 C1 121.5(7)
C15 C9 C10 118.3(6)
C9 C10 H10 121.0
C11 C10 C9 117.9(6)
C11 C10 H10 121.0
C10 C11 O2 127.8(6)
C13 C11 O2 109.6(6)
C13 C11 C10 122.6(7)
O1 C12 H12A 109.9
O1 C12 H12B 109.9
O2 C12 O1 108.9(6)
O2 C12 H12A 109.9
O2 C12 H12B 109.9
H12A C12 H12B 108.3
C11 C13 O1 110.2(7)
C14 C13 O1 127.9(6)
C14 C13 C11 121.8(6)
C13 C14 H14 122.0
C13 C14 C15 116.1(7)
C15 C14 H14 122.0
C9 C15 Br1 120.7(5)
C9 C15 C14 123.3(7)
C14 C15 Br1 116.1(6)
O3 C16 C17 109.5(8)
O4 C16 O3 122.4(8)
O4 C16 C17 128.2(8)
C16 C17 H17A 109.5
C16 C17 H17B 109.5
C16 C17 H17C 109.5
H17A C17 H17B 109.5
H17A C17 H17C 109.5
H17B C17 H17C 109.5
N1 C18 H18A 108.8
N1 C18 H18B 108.8
N1 C18 C24 113.9(7)
H18A C18 H18B 107.7
C24 C18 H18A 108.8
C24 C18 H18B 108.8
C20 C19 H19 120.1
C20 C19 C24 119.8(9)
C24 C19 H19 120.1
C19 C20 H20 120.4
C21 C20 C19 119.2(9)
C21 C20 H20 120.4
C20 C21 H21 119.4
C20 C21 C23 121.2(9)
C23 C21 H21 119.4
C23 C22 H22 119.9
C23 C22 C24 120.2(8)
C24 C22 H22 119.9
C21 C23 C22 120.1(9)
C21 C23 H23 120.0
C22 C23 H23 120.0
C19 C24 C18 119.5(8)
C22 C24 C18 121.0(7)
C22 C24 C19 119.4(8)

loop_
_geom_bond_atom_site_label_1
_geom_bond_atom_site_label_2
_geom_bond_distance
Br1 C15 1.901(8)
O1 C12 1.414(10)
O1 C13 1.375(8)
O2 C11 1.378(8)
O2 C12 1.412(8)
O3 C2 1.408(8)
O3 C16 1.358(10)
O4 C16 1.185(9)
O5 C8 1.202(10)
N1 C5 1.479(9)
N1 C8 1.374(10)
N1 C18 1.458(8)
C1 H1 0.9800
C1 C2 1.505(9)
C1 C5 1.595(10)
C1 C9 1.520(9)
C2 C3 1.285(10)
C3 H3 0.9300
C3 C4 1.513(10)
C4 H4A 0.9700
C4 H4B 0.9700
C4 C5 1.536(10)
C5 C6 1.540(9)
C6 H6A 0.9700
C6 H6B 0.9700
C6 C7 1.498(10)
C7 H7A 0.9700
C7 H7B 0.9700
C7 C8 1.501(10)
C9 C10 1.397(10)
C9 C15 1.387(10)
C10 H10 0.9300
C10 C11 1.369(9)
C11 C13 1.364(9)
C12 H12A 0.9700
C12 H12B 0.9700
C13 C14 1.361(10)
C14 H14 0.9300
C14 C15 1.400(9)
C16 C17 1.513(11)
C17 H17A 0.9600
C17 H17B 0.9600
C17 H17C 0.9600
C18 H18A 0.9700
C18 H18B 0.9700
C18 C24 1.513(10)
C19 H19 0.9300
C19 C20 1.391(12)
C19 C24 1.396(11)
C20 H20 0.9300
C20 C21 1.360(13)
C21 H21 0.9300
C21 C23 1.373(12)
C22 H22 0.9300
C22 C23 1.372(12)
C22 C24 1.375(10)
C23 H23 0.9300

loop_
_geom_torsion_atom_site_label_1
_geom_torsion_atom_site_label_2
_geom_torsion_atom_site_label_3
_geom_torsion_atom_site_label_4
_geom_torsion
O1 C13 C14 C15 -176.9(7)
O2 C11 C13 O1 -0.6(9)
O2 C11 C13 C14 -176.6(7)
O3 C2 C3 C4 -172.3(6)
N1 C5 C6 C7 17.3(8)
N1 C18 C24 C19 123.0(8)
N1 C18 C24 C22 -56.2(10)
C1 C2 C3 C4 3.7(9)
C1 C5 C6 C7 -100.1(7)
C1 C9 C10 C11 177.4(6)
C1 C9 C15 Br1 2.9(10)
C1 C9 C15 C14 -177.0(7)
C2 O3 C16 O4 -4.4(11)
C2 O3 C16 C17 175.9(6)
C2 C1 C5 N1 105.6(6)
C2 C1 C5 C4 -16.1(7)
C2 C1 C5 C6 -141.2(6)
C2 C1 C9 C10 37.0(9)
C2 C1 C9 C15 -145.9(7)
C2 C3 C4 C5 -14.4(8)
C3 C4 C5 N1 -100.1(6)
C3 C4 C5 C1 18.5(7)
C3 C4 C5 C6 146.6(6)
C4 C5 C6 C7 138.0(7)
C5 N1 C8 O5 -179.2(8)
C5 N1 C8 C7 0.2(9)
C5 N1 C18 C24 -77.2(9)
C5 C1 C2 O3 -175.7(6)
C5 C1 C2 C3 8.1(8)
C5 C1 C9 C10 -77.9(8)
C5 C1 C9 C15 99.2(8)
C5 C6 C7 C8 -18.1(9)
C6 C7 C8 O5 -169.3(9)
C6 C7 C8 N1 11.3(9)
C8 N1 C5 C1 112.3(7)
C8 N1 C5 C4 -130.8(7)
C8 N1 C5 C6 -11.1(8)
C8 N1 C18 C24 114.4(8)
C9 C1 C2 O3 60.7(9)
C9 C1 C2 C3 -115.5(7)
C9 C1 C5 N1 -131.9(6)
C9 C1 C5 C4 106.4(7)
C9 C1 C5 C6 -18.7(10)
C9 C10 C11 O2 177.2(7)
C9 C10 C11 C13 -1.3(11)
C10 C9 C15 Br1 -180.0(5)
C10 C9 C15 C14 0.2(12)
C10 C11 C13 O1 178.2(6)
C10 C11 C13 C14 2.1(12)
C11 O2 C12 O1 13.6(8)
C11 C13 C14 C15 -1.6(12)
C12 O1 C13 C11 8.9(9)
C12 O1 C13 C14 -175.4(8)
C12 O2 C11 C10 173.3(8)
C12 O2 C11 C13 -8.0(8)
C13 O1 C12 O2 -13.9(9)
C13 C14 C15 Br1 -179.3(6)
C13 C14 C15 C9 0.5(12)
C15 C9 C10 C11 0.2(10)
C16 O3 C2 C1 76.7(8)
C16 O3 C2 C3 -107.4(8)
C18 N1 C5 C1 -56.5(8)
C18 N1 C5 C4 60.4(9)
C18 N1 C5 C6 -179.9(7)
C18 N1 C8 O5 -9.9(13)
C18 N1 C8 C7 169.6(7)
C19 C20 C21 C23 2.5(15)
C20 C19 C24 C18 -175.7(8)
C20 C19 C24 C22 3.5(12)
C20 C21 C23 C22 -0.9(15)
C23 C22 C24 C18 177.4(8)
C23 C22 C24 C19 -1.9(12)
C24 C19 C20 C21 -3.8(14)
C24 C22 C23 C21 0.5(14)
